data_7223318
loop_
_publ_author_name
'Paranthaman, Vijayan'
'Viswanathamurthi, Periasamy'
'Krishnaswamy, Velmurugan'
'Raju, Nandhakumar'
'Manickam Dakshinamoorthi, Bala Kumaran'
'PT, kalaichelvan'
'Malecki, Jan'

_publ_section_title
;
 Nickel(II) and copper(II) complexes constructed with N2S2 hybrid
 benzamidine-thiosemicarbazone ligand: Synthesis, X-ray crystal structure,
 DFT, kinetico-catalytic and in vitro biological applications
;
_journal_name_full 'RSC Adv.'
_journal_paper_doi 10.1039/C5RA18568H
_journal_year 2015
_chemical_formula_moiety 'C22 H26 Cu N6 S2'
_chemical_formula_sum 'C22 H26 Cu N6 S2'
_chemical_formula_weight 502.15
_chemical_name_systematic
;
 ?
;
_space_group_crystal_system orthorhombic
_space_group_IT_number 61
_space_group_name_Hall '-P 2ac 2ab'
_space_group_name_H-M_alt 'P b c a'
_symmetry_space_group_name_Hall '-P 2ac 2ab'
_symmetry_space_group_name_H-M 'P b c a'
_atom_sites_solution_hydrogens geom
_atom_sites_solution_primary direct
_audit_creation_date 2015-05-21
_audit_creation_method
;
Olex2 1.2
(compiled 2015.01.26 svn.r3150 for OlexSys, GUI svn.r4998)
;
_audit_update_record
;
2015-08-14 deposited with the CCDC.
2015-11-17 downloaded from the CCDC.
;
_cell_angle_alpha 90
_cell_angle_beta 90
_cell_angle_gamma 90
_cell_formula_units_Z 8
_cell_length_a 13.3637(4)
_cell_length_b 17.6802(7)
_cell_length_c 19.9696(6)
_cell_measurement_reflns_used 4768
_cell_measurement_temperature 295(2)
_cell_measurement_theta_max 28.6960
_cell_measurement_theta_min 4.2850
_cell_volume 4718.3(3)
_computing_cell_refinement
;
CrysAlisPro, Agilent Technologies,
Version 1.171.37.35g (release 09-12-2014 CrysAlis171 .NET)
(compiled Dec  9 2014,15:38:47)
;
_computing_data_collection
;
CrysAlisPro, Agilent Technologies,
Version 1.171.37.35g (release 09-12-2014 CrysAlis171 .NET)
(compiled Dec  9 2014,15:38:47)
;
_computing_data_reduction
;
CrysAlisPro, Agilent Technologies,
Version 1.171.37.35g (release 09-12-2014 CrysAlis171 .NET)
(compiled Dec  9 2014,15:38:47)
;
_computing_molecular_graphics 'Olex2 (Dolomanov et al., 2009)'
_computing_publication_material 'Olex2 (Dolomanov et al., 2009)'
_computing_structure_refinement 'ShelXL (Sheldrick, 2008)'
_computing_structure_solution 'ShelXS (Sheldrick, 2008)'
_diffrn_ambient_temperature 295(2)
_diffrn_detector 'CCD plate'
_diffrn_detector_area_resol_mean 10.4015
_diffrn_detector_type Atlas
_diffrn_measured_fraction_theta_full 0.975
_diffrn_measured_fraction_theta_max 0.997
_diffrn_measurement_details
;
  1 omega  -11.00   84.00   1.0000   19.7600
omega____ theta____ kappa____ phi______ frames
    -       10.3715   38.0000  120.0000 95

  2 omega  -40.00   -1.00   1.0000   19.7600
omega____ theta____ kappa____ phi______ frames
    -      -11.3090  -19.0000  -60.0000 39
;
_diffrn_measurement_device 'four-circle diffractometer'
_diffrn_measurement_device_type 'Xcalibur, Atlas, Gemini ultra'
_diffrn_measurement_method '\w scans'
_diffrn_orient_matrix_UB_11 0.0468983000
_diffrn_orient_matrix_UB_12 -0.0132987000
_diffrn_orient_matrix_UB_13 0.0117668000
_diffrn_orient_matrix_UB_21 0.0175987000
_diffrn_orient_matrix_UB_22 0.0377716000
_diffrn_orient_matrix_UB_23 0.0020682000
_diffrn_orient_matrix_UB_31 -0.0175415000
_diffrn_orient_matrix_UB_32 0.0023416000
_diffrn_orient_matrix_UB_33 0.0334566000
_diffrn_radiation_monochromator graphite
_diffrn_radiation_probe x-ray
_diffrn_radiation_type MoK\a
_diffrn_radiation_wavelength 0.71073
_diffrn_reflns_av_R_equivalents 0.0314
_diffrn_reflns_av_unetI/netI 0.0303
_diffrn_reflns_laue_measured_fraction_full 0.975
_diffrn_reflns_laue_measured_fraction_max 0.997
_diffrn_reflns_limit_h_max 11
_diffrn_reflns_limit_h_min -15
_diffrn_reflns_limit_k_max 14
_diffrn_reflns_limit_k_min -21
_diffrn_reflns_limit_l_max 19
_diffrn_reflns_limit_l_min -23
_diffrn_reflns_number 13366
_diffrn_reflns_point_group_measured_fraction_full 0.975
_diffrn_reflns_point_group_measured_fraction_max 0.997
_diffrn_reflns_theta_full 25.242
_diffrn_reflns_theta_max 25.047
_diffrn_reflns_theta_min 3.608
_diffrn_source 'Enhance (Mo) X-ray Source'
_exptl_absorpt_coefficient_mu 1.124
_exptl_absorpt_correction_T_max 1.00000
_exptl_absorpt_correction_T_min 0.77190
_exptl_absorpt_correction_type multi-scan
_exptl_absorpt_process_details
;
CrysAlisPro, Agilent Technologies,
Version 1.171.37.35g (release 09-12-2014 CrysAlis171 .NET)
(compiled Dec  9 2014,15:38:47)
Empirical absorption correction using spherical harmonics,
 implemented in SCALE3 ABSPACK scaling algorithm.
;
_exptl_crystal_colour black
_exptl_crystal_density_diffrn 1.414
_exptl_crystal_description trapezoid
_exptl_crystal_F_000 2088
_exptl_crystal_size_max 0.25
_exptl_crystal_size_mid 0.22
_exptl_crystal_size_min 0.17
_refine_diff_density_max 0.296
_refine_diff_density_min -0.419
_refine_diff_density_rms 0.071
_refine_ls_extinction_method none
_refine_ls_goodness_of_fit_ref 1.049
_refine_ls_hydrogen_treatment constr
_refine_ls_matrix_type full
_refine_ls_number_parameters 284
_refine_ls_number_reflns 4158
_refine_ls_number_restraints 0
_refine_ls_restrained_S_all 1.049
_refine_ls_R_factor_all 0.0511
_refine_ls_R_factor_gt 0.0372
_refine_ls_shift/su_max 0.001
_refine_ls_shift/su_mean 0.000
_refine_ls_structure_factor_coef Fsqd
_refine_ls_weighting_details 'w=1/[\s^2^(Fo^2^)+(0.0460P)^2^+1.8410P] where P=(Fo^2^+2Fc^2^)/3'
_refine_ls_weighting_scheme calc
_refine_ls_wR_factor_gt 0.0910
_refine_ls_wR_factor_ref 0.0968
_reflns_Friedel_coverage 0.000
_reflns_number_gt 3346
_reflns_number_total 4158
_reflns_threshold_expression 'I > 2\s(I)'
_cod_data_source_file c5ra18568h2.cif
_cod_data_source_block cul1
_cod_database_code 7223318
_shelxl_version_number 2014-3
_chemical_oxdiff_formula 'Cu1 S2 N6 C23 H27'
_shelx_space_group_comment
;
The symmetry employed for this shelxl refinement is uniquely defined
by the following loop, which should always be used as a source of
symmetry information in preference to the above space-group names.
They are only intended as comments.
;
_reflns_odcompleteness_completeness 99.52
_reflns_odcompleteness_iscentric 1
_reflns_odcompleteness_theta 26.32
_olex2_refinement_description
;
1. Fixed Uiso
 At 1.2 times of:
  All C(H) groups, All C(H,H) groups, All N(H) groups
 At 1.5 times of:
  All C(H,H,H) groups
2.a Secondary CH2 refined with riding coordinates:
 C19(H19A,H19B), C21(H21A,H21B)
2.b Aromatic/amide H refined with riding coordinates:
 N6(H6), C4(H4), C5(H5), C6(H6A), C7(H7), C8(H8), C11(H11), C12(H12), C13(H13),
  C14(H14)
2.c Idealised Me refined as rotating group:
 C16(H16A,H16B,H16C), C18(H18A,H18B,H18C), C20(H20A,H20B,H20C), C22(H22A,H22B,
 H22C)
;
_olex2_submission_special_instructions 'No special instructions were received'

loop_
_space_group_symop_operation_xyz
'x, y, z'
'-x+1/2, -y, z+1/2'
'x+1/2, -y+1/2, -z'
'-x, y+1/2, -z+1/2'
'-x, -y, -z'
'x-1/2, y, -z-1/2'
'-x-1/2, y-1/2, z'
'x, -y-1/2, z-1/2'

loop_
_atom_site_label
_atom_site_type_symbol
_atom_site_fract_x
_atom_site_fract_y
_atom_site_fract_z
_atom_site_U_iso_or_equiv
_atom_site_adp_type
_atom_site_occupancy
_atom_site_site_symmetry_order
_atom_site_calc_flag
_atom_site_refinement_flags_posn
Cu1 Cu 0.72278(2) 0.10527(2) 0.52520(2) 0.03504(12) Uani 1 1 d .
S1 S 0.57251(5) 0.10462(5) 0.47497(3) 0.0460(2) Uani 1 1 d .
S2 S 0.78845(5) 0.16026(5) 0.43482(4) 0.0517(2) Uani 1 1 d .
N1 N 0.39069(16) 0.11522(12) 0.52513(10) 0.0373(5) Uani 1 1 d .
N2 N 0.51115(15) 0.14229(12) 0.60131(10) 0.0384(5) Uani 1 1 d .
N3 N 0.67068(16) 0.08402(12) 0.61344(10) 0.0384(5) Uani 1 1 d .
N4 N 0.86219(16) 0.08583(12) 0.55418(11) 0.0423(5) Uani 1 1 d .
N5 N 0.94008(17) 0.11527(14) 0.51595(12) 0.0505(6) Uani 1 1 d .
N6 N 0.98264(17) 0.17952(15) 0.42189(14) 0.0644(7) Uani 1 1 d .
H6 H 0.9656 0.1989 0.3841 0.077 Uiso 1 1 calc R
C1 C 0.48793(19) 0.11939(14) 0.53855(12) 0.0346(6) Uani 1 1 d .
C2 C 0.59200(19) 0.12551(14) 0.63512(11) 0.0366(6) Uani 1 1 d .
C3 C 0.5965(2) 0.16214(15) 0.70256(12) 0.0421(6) Uani 1 1 d .
C4 C 0.5086(3) 0.17502(19) 0.73780(14) 0.0629(9) Uani 1 1 d .
H4 H 0.4479 0.1584 0.7206 0.075 Uiso 1 1 calc R
C5 C 0.5113(3) 0.2126(2) 0.79858(17) 0.0826(11) Uani 1 1 d .
H5 H 0.4525 0.2201 0.8226 0.099 Uiso 1 1 calc R
C6 C 0.6001(3) 0.2389(2) 0.82347(16) 0.0751(11) Uani 1 1 d .
H6A H 0.6013 0.2651 0.8638 0.090 Uiso 1 1 calc R
C7 C 0.6870(3) 0.22658(18) 0.78921(16) 0.0628(9) Uani 1 1 d .
H7 H 0.7474 0.2439 0.8066 0.075 Uiso 1 1 calc R
C8 C 0.6857(2) 0.18837(16) 0.72864(14) 0.0499(7) Uani 1 1 d .
H8 H 0.7451 0.1804 0.7055 0.060 Uiso 1 1 calc R
C9 C 0.7170(2) 0.03373(15) 0.65785(12) 0.0432(7) Uani 1 1 d .
C10 C 0.8188(2) 0.01441(15) 0.65353(13) 0.0478(7) Uani 1 1 d .
C11 C 0.8541(3) -0.04082(18) 0.69915(15) 0.0661(9) Uani 1 1 d .
H11 H 0.9209 -0.0552 0.6970 0.079 Uiso 1 1 calc R
C12 C 0.7941(3) -0.0738(2) 0.74606(18) 0.0786(11) Uani 1 1 d .
H12 H 0.8208 -0.1088 0.7759 0.094 Uiso 1 1 calc R
C13 C 0.6953(3) -0.05547(18) 0.74937(16) 0.0703(10) Uani 1 1 d .
H13 H 0.6541 -0.0781 0.7811 0.084 Uiso 1 1 calc R
C14 C 0.6571(2) -0.00325(16) 0.70531(13) 0.0529(7) Uani 1 1 d .
H14 H 0.5892 0.0080 0.7070 0.064 Uiso 1 1 calc R
C15 C 0.8914(2) 0.04701(16) 0.60641(14) 0.0486(7) Uani 1 1 d .
C16 C 1.0015(2) 0.0353(2) 0.61793(17) 0.0749(10) Uani 1 1 d .
H16A H 1.0146 0.0340 0.6652 0.112 Uiso 1 1 calc GR
H16B H 1.0382 0.0762 0.5980 0.112 Uiso 1 1 calc GR
H16C H 1.0219 -0.0116 0.5980 0.112 Uiso 1 1 calc GR
C17 C 0.91127(19) 0.14964(16) 0.46202(15) 0.0452(7) Uani 1 1 d .
C18 C 1.0873(2) 0.1796(2) 0.4413(2) 0.0816(11) Uani 1 1 d .
H18A H 1.1272 0.1985 0.4050 0.122 Uiso 1 1 calc GR
H18B H 1.1078 0.1290 0.4520 0.122 Uiso 1 1 calc GR
H18C H 1.0961 0.2114 0.4798 0.122 Uiso 1 1 calc GR
C19 C 0.3534(2) 0.10039(16) 0.45764(13) 0.0446(7) Uani 1 1 d .
H19A H 0.2880 0.0769 0.4605 0.054 Uiso 1 1 calc R
H19B H 0.3981 0.0653 0.4353 0.054 Uiso 1 1 calc R
C20 C 0.3457(2) 0.1717(2) 0.41706(15) 0.0615(9) Uani 1 1 d .
H20A H 0.3165 0.1604 0.3743 0.092 Uiso 1 1 calc GR
H20B H 0.4113 0.1927 0.4107 0.092 Uiso 1 1 calc GR
H20C H 0.3044 0.2076 0.4403 0.092 Uiso 1 1 calc GR
C21 C 0.3149(2) 0.12892(17) 0.57732(14) 0.0464(7) Uani 1 1 d .
H21A H 0.2544 0.1481 0.5565 0.056 Uiso 1 1 calc R
H21B H 0.3395 0.1673 0.6079 0.056 Uiso 1 1 calc R
C22 C 0.2903(3) 0.0589(2) 0.61607(19) 0.0773(11) Uani 1 1 d .
H22A H 0.2637 0.0213 0.5863 0.116 Uiso 1 1 calc GR
H22B H 0.2416 0.0706 0.6498 0.116 Uiso 1 1 calc GR
H22C H 0.3499 0.0398 0.6369 0.116 Uiso 1 1 calc GR

loop_
_atom_site_aniso_label
_atom_site_aniso_U_11
_atom_site_aniso_U_22
_atom_site_aniso_U_33
_atom_site_aniso_U_23
_atom_site_aniso_U_13
_atom_site_aniso_U_12
Cu1 0.03339(19) 0.0373(2) 0.03444(19) 0.00146(13) -0.00397(12) 0.00279(13)
S1 0.0322(3) 0.0726(5) 0.0331(3) -0.0036(3) -0.0015(3) 0.0017(3)
S2 0.0354(4) 0.0658(5) 0.0539(4) 0.0219(4) -0.0033(3) -0.0039(3)
N1 0.0317(11) 0.0408(13) 0.0393(11) -0.0038(9) 0.0007(9) -0.0001(9)
N2 0.0385(12) 0.0424(13) 0.0342(11) -0.0042(9) -0.0011(9) 0.0002(10)
N3 0.0448(12) 0.0399(12) 0.0306(10) -0.0003(9) -0.0069(9) 0.0036(10)
N4 0.0390(12) 0.0401(13) 0.0479(13) -0.0006(10) -0.0064(10) 0.0051(10)
N5 0.0358(12) 0.0517(15) 0.0640(16) 0.0050(12) -0.0071(11) 0.0045(11)
N6 0.0391(13) 0.0641(18) 0.0898(19) 0.0222(15) 0.0075(13) 0.0001(12)
C1 0.0370(14) 0.0308(13) 0.0359(12) 0.0006(11) 0.0007(11) -0.0010(11)
C2 0.0444(14) 0.0342(14) 0.0312(12) -0.0006(11) -0.0004(11) -0.0019(12)
C3 0.0574(16) 0.0357(15) 0.0333(13) -0.0007(11) -0.0034(12) 0.0006(13)
C4 0.0647(19) 0.074(2) 0.0499(16) -0.0208(16) 0.0043(15) -0.0047(17)
C5 0.094(3) 0.093(3) 0.060(2) -0.035(2) 0.017(2) -0.005(2)
C6 0.115(3) 0.063(2) 0.0469(17) -0.0224(16) -0.003(2) 0.002(2)
C7 0.088(2) 0.0457(18) 0.0549(18) -0.0075(15) -0.0313(18) 0.0060(17)
C8 0.0607(17) 0.0420(16) 0.0470(15) -0.0025(13) -0.0129(14) 0.0066(14)
C9 0.0632(18) 0.0348(15) 0.0316(12) -0.0058(12) -0.0097(12) 0.0066(13)
C10 0.0660(18) 0.0382(16) 0.0393(14) -0.0023(12) -0.0144(13) 0.0128(14)
C11 0.086(2) 0.056(2) 0.0563(18) 0.0048(16) -0.0173(18) 0.0225(18)
C12 0.130(4) 0.050(2) 0.056(2) 0.0147(18) -0.015(2) 0.022(2)
C13 0.118(3) 0.046(2) 0.0469(17) 0.0075(16) 0.0018(19) 0.007(2)
C14 0.081(2) 0.0400(16) 0.0379(14) -0.0006(13) 0.0020(14) 0.0042(15)
C15 0.0521(16) 0.0438(16) 0.0499(15) -0.0069(14) -0.0192(13) 0.0147(14)
C16 0.0544(19) 0.092(3) 0.078(2) 0.0084(19) -0.0261(17) 0.0247(18)
C17 0.0336(14) 0.0388(16) 0.0632(17) 0.0008(14) 0.0033(13) 0.0011(12)
C18 0.0341(16) 0.078(3) 0.133(3) 0.015(2) 0.0076(19) -0.0003(16)
C19 0.0323(14) 0.0560(18) 0.0456(14) -0.0090(13) -0.0045(12) -0.0032(12)
C20 0.0492(17) 0.082(2) 0.0527(17) 0.0106(16) -0.0089(14) -0.0003(16)
C21 0.0365(14) 0.0509(17) 0.0517(16) -0.0068(14) 0.0069(12) 0.0015(13)
C22 0.083(2) 0.062(2) 0.087(2) -0.001(2) 0.045(2) -0.0072(19)

loop_
_atom_type_symbol
_atom_type_description
_atom_type_scat_dispersion_real
_atom_type_scat_dispersion_imag
_atom_type_scat_source
C C 0.0033 0.0016 'International Tables Vol C Tables 4.2.6.8 and 6.1.1.4'
H H 0.0000 0.0000 'International Tables Vol C Tables 4.2.6.8 and 6.1.1.4'
Cu Cu 0.3201 1.2651 'International Tables Vol C Tables 4.2.6.8 and 6.1.1.4'
N N 0.0061 0.0033 'International Tables Vol C Tables 4.2.6.8 and 6.1.1.4'
S S 0.1246 0.1234 'International Tables Vol C Tables 4.2.6.8 and 6.1.1.4'

loop_
_geom_angle_atom_site_label_1
_geom_angle_atom_site_label_2
_geom_angle_atom_site_label_3
_geom_angle
S2 Cu1 S1 89.58(3)
N3 Cu1 S1 94.83(7)
N3 Cu1 S2 164.80(7)
N3 Cu1 N4 92.22(9)
N4 Cu1 S1 166.18(7)
N4 Cu1 S2 86.67(7)
C1 S1 Cu1 104.91(9)
C17 S2 Cu1 94.10(10)
C1 N1 C19 122.0(2)
C1 N1 C21 121.4(2)
C19 N1 C21 116.6(2)
C2 N2 C1 126.8(2)
C2 N3 Cu1 117.80(16)
C2 N3 C9 119.0(2)
C9 N3 Cu1 122.80(17)
N5 N4 Cu1 118.57(16)
C15 N4 Cu1 127.2(2)
C15 N4 N5 114.2(2)
C17 N5 N4 114.2(2)
C17 N6 H6 119.3
C17 N6 C18 121.4(3)
C18 N6 H6 119.3
N1 C1 S1 119.04(18)
N1 C1 N2 115.3(2)
N2 C1 S1 125.35(19)
N2 C2 N3 126.8(2)
N2 C2 C3 113.5(2)
N3 C2 C3 119.5(2)
C4 C3 C2 119.6(3)
C8 C3 C2 121.3(3)
C8 C3 C4 118.9(3)
C3 C4 H4 119.9
C5 C4 C3 120.1(3)
C5 C4 H4 119.9
C4 C5 H5 119.9
C6 C5 C4 120.2(3)
C6 C5 H5 119.9
C5 C6 H6A 119.9
C7 C6 C5 120.2(3)
C7 C6 H6A 119.9
C6 C7 H7 119.9
C6 C7 C8 120.2(3)
C8 C7 H7 119.9
C3 C8 C7 120.3(3)
C3 C8 H8 119.9
C7 C8 H8 119.9
N3 C9 C10 122.9(2)
N3 C9 C14 118.1(2)
C14 C9 C10 118.7(2)
C9 C10 C11 116.8(3)
C9 C10 C15 125.7(2)
C11 C10 C15 117.6(3)
C10 C11 H11 118.6
C12 C11 C10 122.8(3)
C12 C11 H11 118.6
C11 C12 H12 119.9
C13 C12 C11 120.1(3)
C13 C12 H12 119.9
C12 C13 H13 120.4
C12 C13 C14 119.3(3)
C14 C13 H13 120.4
C9 C14 H14 118.9
C13 C14 C9 122.3(3)
C13 C14 H14 118.9
N4 C15 C10 121.3(2)
N4 C15 C16 119.1(3)
C10 C15 C16 119.6(2)
C15 C16 H16A 109.5
C15 C16 H16B 109.5
C15 C16 H16C 109.5
H16A C16 H16B 109.5
H16A C16 H16C 109.5
H16B C16 H16C 109.5
N5 C17 S2 126.2(2)
N5 C17 N6 117.8(2)
N6 C17 S2 116.0(2)
N6 C18 H18A 109.5
N6 C18 H18B 109.5
N6 C18 H18C 109.5
H18A C18 H18B 109.5
H18A C18 H18C 109.5
H18B C18 H18C 109.5
N1 C19 H19A 109.3
N1 C19 H19B 109.3
N1 C19 C20 111.8(2)
H19A C19 H19B 107.9
C20 C19 H19A 109.3
C20 C19 H19B 109.3
C19 C20 H20A 109.5
C19 C20 H20B 109.5
C19 C20 H20C 109.5
H20A C20 H20B 109.5
H20A C20 H20C 109.5
H20B C20 H20C 109.5
N1 C21 H21A 109.1
N1 C21 H21B 109.1
N1 C21 C22 112.4(2)
H21A C21 H21B 107.9
C22 C21 H21A 109.1
C22 C21 H21B 109.1
C21 C22 H22A 109.5
C21 C22 H22B 109.5
C21 C22 H22C 109.5
H22A C22 H22B 109.5
H22A C22 H22C 109.5
H22B C22 H22C 109.5

loop_
_geom_bond_atom_site_label_1
_geom_bond_atom_site_label_2
_geom_bond_distance
Cu1 S1 2.2447(7)
Cu1 S2 2.2300(8)
Cu1 N3 1.932(2)
Cu1 N4 1.981(2)
S1 C1 1.720(2)
S2 C17 1.739(3)
N1 C1 1.329(3)
N1 C19 1.461(3)
N1 C21 1.473(3)
N2 C1 1.353(3)
N2 C2 1.308(3)
N3 C2 1.353(3)
N3 C9 1.400(3)
N4 N5 1.392(3)
N4 C15 1.308(3)
N5 C17 1.295(4)
N6 H6 0.8600
N6 C17 1.353(4)
N6 C18 1.451(4)
C2 C3 1.496(3)
C3 C4 1.387(4)
C3 C8 1.381(4)
C4 H4 0.9300
C4 C5 1.384(4)
C5 H5 0.9300
C5 C6 1.368(5)
C6 H6A 0.9300
C6 C7 1.366(5)
C7 H7 0.9300
C7 C8 1.386(4)
C8 H8 0.9300
C9 C10 1.405(4)
C9 C14 1.403(4)
C10 C11 1.416(4)
C10 C15 1.469(4)
C11 H11 0.9300
C11 C12 1.363(5)
C12 H12 0.9300
C12 C13 1.361(5)
C13 H13 0.9300
C13 C14 1.374(4)
C14 H14 0.9300
C15 C16 1.503(4)
C16 H16A 0.9600
C16 H16B 0.9600
C16 H16C 0.9600
C18 H18A 0.9600
C18 H18B 0.9600
C18 H18C 0.9600
C19 H19A 0.9700
C19 H19B 0.9700
C19 C20 1.502(4)
C20 H20A 0.9600
C20 H20B 0.9600
C20 H20C 0.9600
C21 H21A 0.9700
C21 H21B 0.9700
C21 C22 1.497(4)
C22 H22A 0.9600
C22 H22B 0.9600
C22 H22C 0.9600

loop_
_geom_hbond_atom_site_label_D
_geom_hbond_atom_site_label_H
_geom_hbond_atom_site_label_A
_geom_hbond_distance_DH
_geom_hbond_distance_HA
_geom_hbond_distance_DA
_geom_hbond_angle_DHA
C16 H16B N5 0.96 2.21 2.611(4) 103.9
C19 H19B S1 0.97 2.56 2.949(3) 104.2
